data_4110250
loop_
_publ_author_name
'Akira Matsuura'
'Tohru Nishinaga'
'Koichi Komatsu'

_publ_section_title
;
 Structural Studies on the Radical Cations of Benzene, Naphthalene,
 Biphenylene, and Anthracene Fully Annelated with Bicyclo[2.2.2]octene
 Frameworks [J.Am. Chem.Soc.2000,122, 10007-10016].
;
_journal_name_full 'Journal of the American Chemical Society'
_journal_page_first 14830
_journal_page_last 14830
_journal_paper_doi 10.1021/ja077519g
_journal_volume 129
_journal_year 2007
_chemical_formula_moiety 'C24 H30 Cl1, C2 H2 Cl4, Cl6 Sb'
_chemical_formula_sum 'C26 H32 Cl11 Sb'
_chemical_formula_weight 856.22
_chemical_name_systematic
; 
 ? 
;
_space_group_IT_number 62
_symmetry_cell_setting orthorhombic
_symmetry_Int_Tables_number 62
_symmetry_space_group_name_Hall '-P 2ac 2n'
_symmetry_space_group_name_H-M 'P n m a'
_atom_sites_solution_hydrogens geom
_atom_sites_solution_primary direct
_atom_sites_solution_secondary difmap
_audit_creation_method SHELXL-97
_cell_angle_alpha 90.00
_cell_angle_beta 90.00
_cell_angle_gamma 90.00
_cell_formula_units_Z 4
_cell_length_a 18.344(4)
_cell_length_b 12.128(2)
_cell_length_c 15.010(3)
_cell_measurement_temperature 100(2)
_cell_volume 3339.4(11)
_computing_cell_refinement 'Bruker SMART'
_computing_data_collection 'Bruker SMART'
_computing_data_reduction 'Bruker SHELXTL'
_computing_molecular_graphics 'Bruker SHELXTL'
_computing_publication_material 'Bruker SHELXTL'
_computing_structure_refinement 'SHELXL-97 (Sheldrick, 1997)'
_computing_structure_solution 'SHELXS-97 (Sheldrick, 1990)'
_diffrn_ambient_temperature 100(2)
_diffrn_measured_fraction_theta_full 0.940
_diffrn_measured_fraction_theta_max 0.940
_diffrn_measurement_device_type 'CCD area detector'
_diffrn_measurement_method 'phi and omega scans'
_diffrn_radiation_monochromator graphite
_diffrn_radiation_source 'fine-focus sealed tube'
_diffrn_radiation_type MoK\a
_diffrn_radiation_wavelength 0.71073
_diffrn_reflns_av_R_equivalents 0.0237
_diffrn_reflns_av_sigmaI/netI 0.0211
_diffrn_reflns_limit_h_max 23
_diffrn_reflns_limit_h_min -19
_diffrn_reflns_limit_k_max 15
_diffrn_reflns_limit_k_min -15
_diffrn_reflns_limit_l_max 18
_diffrn_reflns_limit_l_min -17
_diffrn_reflns_number 19567
_diffrn_reflns_theta_full 28.07
_diffrn_reflns_theta_max 28.07
_diffrn_reflns_theta_min 1.75
_exptl_absorpt_coefficient_mu 1.725
_exptl_absorpt_correction_T_max 0.7242
_exptl_absorpt_correction_T_min 0.6257
_exptl_absorpt_correction_type empirical
_exptl_crystal_colour red
_exptl_crystal_density_diffrn 1.703
_exptl_crystal_description prism
_exptl_crystal_F_000 1704
_exptl_crystal_size_max 0.30
_exptl_crystal_size_mid 0.30
_exptl_crystal_size_min 0.20
_refine_diff_density_max 0.999
_refine_diff_density_min -0.694
_refine_diff_density_rms 0.094
_refine_ls_extinction_method none
_refine_ls_goodness_of_fit_ref 1.045
_refine_ls_hydrogen_treatment constr
_refine_ls_matrix_type full
_refine_ls_number_parameters 425
_refine_ls_number_reflns 3992
_refine_ls_number_restraints 706
_refine_ls_restrained_S_all 0.998
_refine_ls_R_factor_all 0.0425
_refine_ls_R_factor_gt 0.0360
_refine_ls_shift/su_max 1.034
_refine_ls_shift/su_mean 0.004
_refine_ls_structure_factor_coef Fsqd
_refine_ls_weighting_details 'calc w=1/[\s^2^(Fo^2^)+(0.0589P)^2^+2.7708P] where P=(Fo^2^+2Fc^2^)/3'
_refine_ls_weighting_scheme calc
_refine_ls_wR_factor_gt 0.0945
_refine_ls_wR_factor_ref 0.0980
_reflns_number_gt 3457
_reflns_number_total 3992
_reflns_threshold_expression >2sigma(I)
_cod_data_source_file ja077519gsi20070929_035712.cif
_cod_data_source_block 9yama
_cod_original_cell_volume 3339.3(11)
_cod_database_code 4110250

loop_
_symmetry_equiv_pos_as_xyz
'x, y, z'
'-x+1/2, -y, z+1/2'
'x+1/2, -y+1/2, -z+1/2'
'-x, y+1/2, -z'
'-x, -y, -z'
'x-1/2, y, -z-1/2'
'-x-1/2, y-1/2, z-1/2'
'x, -y-1/2, z'

loop_
_atom_site_label
_atom_site_type_symbol
_atom_site_fract_x
_atom_site_fract_y
_atom_site_fract_z
_atom_site_U_iso_or_equiv
_atom_site_adp_type
_atom_site_occupancy
_atom_site_symmetry_multiplicity
_atom_site_calc_flag
_atom_site_refinement_flags
_atom_site_disorder_assembly
_atom_site_disorder_group
Sb1 Sb 0.058398(12) 0.2500 0.832352(15) 0.02476(10) Uani 1 2 d S . .
Cl1 Cl 0.04416(4) 0.38840(6) 0.94164(5) 0.03718(17) Uani 1 1 d . . .
Cl2 Cl 0.18570(6) 0.2500 0.85486(8) 0.0478(3) Uani 1 2 d S . .
Cl3 Cl -0.06879(6) 0.2500 0.80835(9) 0.0441(3) Uani 1 2 d S . .
Cl4 Cl 0.07143(5) 0.11213(6) 0.72198(5) 0.0460(2) Uani 1 1 d . . .
C1 C 0.80305(16) 0.3075(2) 0.1950(2) 0.0414(7) Uani 1 1 d U . .
C2 C 0.85918(18) 0.3562(3) 0.1351(3) 0.0496(8) Uani 1 1 d U A .
H1 H 0.8576 0.4386 0.1365 0.060 Uiso 1 1 calc R . .
C3 C 0.93391(19) 0.3127(4) 0.1641(2) 0.0634(11) Uani 1 1 d U . .
H2 H 0.9719 0.3401 0.1228 0.076 Uiso 1 1 calc R A .
H3 H 0.9454 0.3401 0.2246 0.076 Uiso 1 1 calc R . .
C4 C 0.8451(2) 0.3127(3) 0.0424(2) 0.0597(10) Uani 1 1 d U . .
H4 H 0.8833 0.3401 0.0014 0.072 Uiso 1 1 calc R A .
H5 H 0.7974 0.3401 0.0209 0.072 Uiso 1 1 calc R . .
C5 C 0.7477(13) 0.3717(14) 0.2405(15) 0.0501(18) Uani 0.50 1 d PU A -3
C6 C 0.6956(12) 0.307(2) 0.2981(14) 0.0510(19) Uani 0.50 1 d PU A -3
C7 C 0.7377(10) 0.4853(15) 0.2432(10) 0.0586(16) Uani 0.50 1 d PU A -3
H6 H 0.7751 0.5247 0.2067 0.070 Uiso 0.50 1 calc PR A -3
C8 C 0.6410(11) 0.3815(15) 0.3338(11) 0.0539(15) Uani 0.50 1 d PU A -3
H7 H 0.6051 0.3393 0.3705 0.065 Uiso 0.50 1 calc PR A -3
C9 C 0.7356(6) 0.5282(8) 0.3373(7) 0.0648(18) Uani 0.50 1 d PU A -3
H8 H 0.7238 0.6079 0.3367 0.078 Uiso 0.50 1 calc PR A -3
H9 H 0.7842 0.5191 0.3651 0.078 Uiso 0.50 1 calc PR A -3
C10 C 0.6790(5) 0.4667(8) 0.3914(7) 0.0665(17) Uani 0.50 1 d PU A -3
H10 H 0.6427 0.5195 0.4151 0.080 Uiso 0.50 1 calc PR A -3
H11 H 0.7029 0.4297 0.4424 0.080 Uiso 0.50 1 calc PR A -3
C11 C 0.6577(6) 0.5060(8) 0.2062(7) 0.0712(19) Uani 0.50 1 d PU A -3
H12 H 0.6455 0.5853 0.2113 0.085 Uiso 0.50 1 calc PR A -3
H13 H 0.6557 0.4856 0.1423 0.085 Uiso 0.50 1 calc PR A -3
C12 C 0.6022(5) 0.4383(7) 0.2578(7) 0.0685(18) Uani 0.50 1 d PU A -3
H14 H 0.5633 0.4869 0.2812 0.082 Uiso 0.50 1 calc PR A -3
H15 H 0.5795 0.3828 0.2182 0.082 Uiso 0.50 1 calc PR A -3
C13 C 0.7653(11) 0.3652(19) 0.2633(15) 0.051(2) Uani 0.25 1 d PDU . -1
C14 C 0.7122(12) 0.312(2) 0.3147(18) 0.050(2) Uani 0.25 1 d PDU . -1
C15 C 0.7358(16) 0.486(3) 0.2317(18) 0.0574(19) Uani 0.25 1 d PDU . -1
H16 H 0.7740 0.5250 0.1965 0.069 Uiso 0.25 1 calc PR . -1
C16 C 0.639(2) 0.385(3) 0.329(2) 0.0563(19) Uani 0.25 1 d PDU . -1
H17 H 0.6020 0.3439 0.3646 0.068 Uiso 0.25 1 calc PR . -1
C17 C 0.7147(11) 0.5538(15) 0.3157(14) 0.061(2) Uani 0.25 1 d PDU . -1
H18 H 0.7580 0.5640 0.3542 0.074 Uiso 0.25 1 calc PR . -1
H19 H 0.6968 0.6275 0.2976 0.074 Uiso 0.25 1 calc PR . -1
C18 C 0.6548(11) 0.4925(14) 0.3675(14) 0.061(2) Uani 0.25 1 d PDU . -1
H20 H 0.6704 0.4831 0.4302 0.073 Uiso 0.25 1 calc PR . -1
H21 H 0.6097 0.5375 0.3674 0.073 Uiso 0.25 1 calc PR . -1
C19 C 0.6671(10) 0.4811(13) 0.1818(11) 0.059(3) Uani 0.25 1 d PDU . -1
H22 H 0.6766 0.4563 0.1200 0.071 Uiso 0.25 1 calc PR . -1
H23 H 0.6449 0.5554 0.1793 0.071 Uiso 0.25 1 calc PR . -1
C20 C 0.6144(9) 0.3995(15) 0.2287(12) 0.066(2) Uani 0.25 1 d PDU . -1
H24 H 0.6154 0.3274 0.1979 0.079 Uiso 0.25 1 calc PR . -1
H25 H 0.5640 0.4285 0.2265 0.079 Uiso 0.25 1 calc PR . -1
C21 C 0.744(2) 0.360(2) 0.235(3) 0.050(2) Uani 0.25 1 d PDU . -2
C22 C 0.691(2) 0.303(3) 0.284(2) 0.051(2) Uani 0.25 1 d PDU . -2
C23 C 0.7593(9) 0.4783(13) 0.2826(12) 0.0525(19) Uani 0.25 1 d PDU . -2
H26 H 0.7983 0.5188 0.2496 0.063 Uiso 0.25 1 calc PR . -2
C24 C 0.6614(10) 0.3708(15) 0.3702(13) 0.056(2) Uani 0.25 1 d PDU . -2
H27 H 0.6236 0.3278 0.4032 0.067 Uiso 0.25 1 calc PR . -2
C25 C 0.7847(9) 0.4539(15) 0.3780(10) 0.069(3) Uani 0.25 1 d PDU . -2
H28 H 0.8276 0.4043 0.3769 0.082 Uiso 0.25 1 calc PR . -2
H29 H 0.7989 0.5233 0.4081 0.082 Uiso 0.25 1 calc PR . -2
C26 C 0.7223(9) 0.3995(15) 0.4279(10) 0.067(3) Uani 0.25 1 d PDU . -2
H30 H 0.7406 0.3318 0.4572 0.080 Uiso 0.25 1 calc PR . -2
H31 H 0.7049 0.4501 0.4750 0.080 Uiso 0.25 1 calc PR . -2
C27 C 0.6918(9) 0.5451(14) 0.2847(13) 0.063(2) Uani 0.25 1 d PDU . -2
H32 H 0.6794 0.5692 0.2235 0.075 Uiso 0.25 1 calc PR . -2
H33 H 0.6997 0.6116 0.3216 0.075 Uiso 0.25 1 calc PR . -2
C28 C 0.6273(8) 0.4760(13) 0.3241(12) 0.060(2) Uani 0.25 1 d PDU . -2
H34 H 0.5934 0.4537 0.2761 0.073 Uiso 0.25 1 calc PR . -2
H35 H 0.5999 0.5203 0.3682 0.073 Uiso 0.25 1 calc PR . -2
C29 C 1.0089(10) 0.2199(19) 0.5191(14) 0.115(6) Uani 0.319(9) 1 d PDU B -4
H36 H 1.0116 0.1820 0.5781 0.138 Uiso 0.319(9) 1 calc PR B -4
C30 C 0.9542(12) 0.3157(19) 0.5233(13) 0.111(6) Uani 0.319(9) 1 d PDU B -4
H37 H 0.9703 0.3670 0.5716 0.133 Uiso 0.319(9) 1 calc PR B -4
Cl5 Cl 0.9840(8) 0.1315(14) 0.4408(12) 0.159(5) Uani 0.319(9) 1 d PDU B -4
Cl6 Cl 1.0990(4) 0.277(2) 0.4886(5) 0.136(10) Uani 0.319(9) 1 d PDU B -4
Cl7 Cl 0.8743(4) 0.246(2) 0.5609(6) 0.128(3) Uani 0.638(18) 2 d SPDU B -4
Cl8 Cl 0.9502(9) 0.3914(13) 0.4230(10) 0.120(4) Uani 0.319(9) 1 d PDU B -4
C31 C 1.0171(17) 0.185(3) 0.495(2) 0.116(7) Uani 0.181(9) 1 d PDU B -5
H38 H 1.0104 0.1404 0.5503 0.139 Uiso 0.181(9) 1 calc PR B -5
C32 C 0.9806(19) 0.298(3) 0.512(2) 0.114(7) Uani 0.181(9) 1 d PDU B -5
H39 H 1.0107 0.3396 0.5558 0.137 Uiso 0.181(9) 1 calc PR B -5
Cl9 Cl 0.981(2) 0.115(2) 0.4135(14) 0.21(2) Uani 0.181(9) 1 d PDU B -5
Cl10 Cl 1.1154(17) 0.205(5) 0.4805(18) 0.46(4) Uani 0.181(9) 1 d PDU B -5
Cl11 Cl 0.9000(14) 0.252(6) 0.5656(14) 0.46(3) Uani 0.362(18) 2 d SPDU B -5
Cl12 Cl 0.968(4) 0.381(5) 0.416(4) 1.06(13) Uani 0.181(9) 1 d PDU B -5
Cl13 Cl 0.8350(4) 0.3719(7) 0.3640(5) 0.0465(17) Uani 0.10 1 d PU . -6
Cl14 Cl 0.7604(4) 0.3239(10) 0.4232(4) 0.110(4) Uani 0.15 1 d PU . -7
Cl15 Cl 0.6824(3) 0.4178(5) 0.1322(4) 0.0865(14) Uani 0.25 1 d PU . -8

loop_
_atom_site_aniso_label
_atom_site_aniso_U_11
_atom_site_aniso_U_22
_atom_site_aniso_U_33
_atom_site_aniso_U_23
_atom_site_aniso_U_13
_atom_site_aniso_U_12
Sb1 0.02724(14) 0.02156(14) 0.02548(14) 0.000 -0.00011(9) 0.000
Cl1 0.0432(4) 0.0329(4) 0.0354(4) -0.0099(3) 0.0036(3) -0.0036(3)
Cl2 0.0267(5) 0.0560(7) 0.0609(7) 0.000 0.0023(5) 0.000
Cl3 0.0312(5) 0.0386(6) 0.0623(7) 0.000 -0.0127(5) 0.000
Cl4 0.0701(5) 0.0320(4) 0.0358(4) -0.0086(3) 0.0038(3) 0.0050(3)
C1 0.0378(15) 0.0306(15) 0.0558(17) -0.0042(13) 0.0213(13) -0.0035(12)
C2 0.0484(17) 0.0318(15) 0.069(2) -0.0031(15) 0.0308(16) -0.0079(13)
C3 0.0428(19) 0.091(3) 0.057(2) -0.0187(19) 0.0137(15) -0.0265(18)
C4 0.053(2) 0.068(2) 0.058(2) 0.0219(18) 0.0128(16) 0.0105(17)
C5 0.050(3) 0.032(3) 0.069(3) -0.007(3) 0.030(3) -0.004(3)
C6 0.048(3) 0.033(3) 0.073(4) -0.006(3) 0.033(3) -0.005(3)
C7 0.058(3) 0.034(2) 0.083(4) -0.008(3) 0.034(3) -0.005(2)
C8 0.046(3) 0.037(3) 0.079(3) -0.008(3) 0.032(3) -0.006(2)
C9 0.065(3) 0.046(3) 0.083(4) -0.013(3) 0.031(3) -0.012(3)
C10 0.066(3) 0.052(3) 0.081(4) -0.015(3) 0.035(3) -0.008(3)
C11 0.071(4) 0.049(4) 0.094(4) -0.010(3) 0.032(4) 0.011(3)
C12 0.058(3) 0.050(4) 0.098(4) -0.007(3) 0.025(3) 0.005(3)
C13 0.049(4) 0.032(3) 0.071(4) -0.009(3) 0.030(3) -0.006(3)
C14 0.046(4) 0.034(3) 0.070(4) -0.008(3) 0.033(4) -0.006(3)
C15 0.057(3) 0.036(3) 0.080(4) -0.008(3) 0.032(3) -0.004(3)
C16 0.050(3) 0.041(3) 0.079(4) -0.008(3) 0.032(3) -0.005(3)
C17 0.061(4) 0.042(4) 0.082(4) -0.012(4) 0.029(4) -0.007(4)
C18 0.059(4) 0.045(4) 0.079(4) -0.012(4) 0.033(4) -0.004(3)
C19 0.065(5) 0.040(5) 0.072(5) -0.029(4) 0.041(4) 0.012(4)
C20 0.058(4) 0.055(5) 0.084(5) -0.009(4) 0.029(4) 0.003(4)
C21 0.050(4) 0.031(3) 0.071(4) -0.008(3) 0.028(3) -0.006(3)
C22 0.047(4) 0.033(3) 0.073(4) -0.008(4) 0.031(4) -0.003(3)
C23 0.053(4) 0.033(3) 0.072(4) -0.009(3) 0.030(3) -0.009(3)
C24 0.055(4) 0.040(3) 0.074(4) -0.011(3) 0.037(3) -0.008(3)
C25 0.065(5) 0.069(5) 0.072(6) 0.000(5) 0.024(5) -0.008(5)
C26 0.072(6) 0.062(5) 0.067(5) 0.006(5) 0.034(5) -0.012(5)
C27 0.060(4) 0.046(4) 0.083(4) -0.007(4) 0.029(4) -0.003(3)
C28 0.051(4) 0.050(4) 0.080(4) -0.010(4) 0.032(4) -0.004(4)
C29 0.147(16) 0.152(14) 0.045(7) -0.002(9) -0.025(9) 0.009(10)
C30 0.142(17) 0.149(13) 0.042(7) -0.011(8) -0.011(10) 0.008(10)
Cl5 0.193(12) 0.132(8) 0.151(12) -0.051(8) -0.017(8) 0.013(8)
Cl6 0.134(5) 0.22(3) 0.056(3) 0.011(5) 0.011(2) 0.011(8)
Cl7 0.092(4) 0.215(9) 0.077(4) -0.045(9) -0.015(3) 0.038(10)
Cl8 0.193(11) 0.096(7) 0.071(5) 0.044(4) -0.016(5) -0.013(7)
C31 0.147(17) 0.155(15) 0.044(9) -0.002(10) -0.020(11) 0.007(11)
C32 0.145(17) 0.152(14) 0.045(7) -0.011(9) -0.020(11) 0.007(11)
Cl9 0.47(6) 0.106(13) 0.066(9) 0.002(8) -0.11(2) -0.11(2)
Cl10 0.47(5) 0.76(9) 0.138(16) 0.04(3) 0.06(2) 0.44(7)
Cl11 0.157(18) 1.11(10) 0.098(10) 0.19(3) -0.055(13) 0.04(5)
Cl12 2.0(3) 0.42(7) 0.75(11) 0.34(7) -1.00(17) -0.46(11)
Cl13 0.045(4) 0.047(4) 0.048(4) -0.010(3) 0.003(3) -0.008(3)
Cl14 0.053(3) 0.258(12) 0.019(2) 0.016(4) 0.011(2) 0.057(5)
Cl15 0.070(3) 0.086(3) 0.104(4) 0.023(3) -0.005(3) 0.009(3)

loop_
_atom_type_symbol
_atom_type_description
_atom_type_scat_dispersion_real
_atom_type_scat_dispersion_imag
_atom_type_scat_source
C C 0.0033 0.0016 'International Tables Vol C Tables 4.2.6.8 and 6.1.1.4'
H H 0.0000 0.0000 'International Tables Vol C Tables 4.2.6.8 and 6.1.1.4'
Cl Cl 0.1484 0.1585 'International Tables Vol C Tables 4.2.6.8 and 6.1.1.4'
Sb Sb -0.5866 1.5461 'International Tables Vol C Tables 4.2.6.8 and 6.1.1.4'

loop_
_geom_angle_atom_site_label_1
_geom_angle_atom_site_label_2
_geom_angle_atom_site_label_3
_geom_angle
_geom_angle_site_symmetry_1
_geom_angle_site_symmetry_3
Cl2 Sb1 Cl3 179.46(4) . .
Cl2 Sb1 Cl1 90.57(3) . .
Cl3 Sb1 Cl1 89.81(3) . .
Cl2 Sb1 Cl1 90.57(3) . 8_565
Cl3 Sb1 Cl1 89.81(3) . 8_565
Cl1 Sb1 Cl1 90.60(4) . 8_565
Cl2 Sb1 Cl4 90.02(3) . 8_565
Cl3 Sb1 Cl4 89.60(3) . 8_565
Cl1 Sb1 Cl4 89.72(3) . 8_565
Cl1 Sb1 Cl4 179.32(3) 8_565 8_565
Cl2 Sb1 Cl4 90.02(3) . .
Cl3 Sb1 Cl4 89.60(3) . .
Cl1 Sb1 Cl4 179.32(3) . .
Cl1 Sb1 Cl4 89.72(3) 8_565 .
Cl4 Sb1 Cl4 89.94(4) 8_565 .
C21 C1 C1 117.1(13) . 8_565
C21 C1 C13 23.5(18) . .
C1 C1 C13 119.5(9) 8_565 .
C21 C1 C5 7(2) . .
C1 C1 C5 122.5(8) 8_565 .
C13 C1 C5 19.0(14) . .
C21 C1 C2 128.3(14) . .
C1 C1 C2 113.35(17) 8_565 .
C13 C1 C2 125.2(10) . .
C5 C1 C2 123.7(8) . .
C1 C2 C4 107.4(3) . .
C1 C2 C3 108.1(3) . .
C4 C2 C3 107.2(3) . .
C3 C3 C2 110.1(2) 8_565 .
C2 C4 C4 110.41(19) . 8_565
C7 C5 C1 129.7(17) . .
C7 C5 C6 114.5(17) . .
C1 C5 C6 115.7(15) . .
C8 C6 C5 109(2) . .
C5 C7 C9 111.9(15) . .
C5 C7 C11 105.6(16) . .
C9 C7 C11 104.5(12) . .
C6 C8 C12 109.2(15) . .
C6 C8 C10 108.5(15) . .
C12 C8 C10 109.7(13) . .
C7 C9 C10 110.4(10) . .
C9 C10 C8 110.2(10) . .
C12 C11 C7 110.8(10) . .
C8 C12 C11 108.4(10) . .
C14 C13 C1 121(2) . .
C14 C13 C15 109.9(19) . .
C1 C13 C15 113.2(17) . .
C14 C13 Cl13 92.7(15) . .
C1 C13 Cl13 104.8(11) . .
C15 C13 Cl13 113.6(18) . .
C13 C14 C6 119(2) . 8_565
C13 C14 C16 114(2) . .
C6 C14 C16 112(2) 8_565 .
C13 C14 Cl14 96.7(15) . .
C6 C14 Cl14 108.3(19) 8_565 .
C16 C14 Cl14 103.6(18) . .
C19 C15 C17 102.7(18) . .
C19 C15 C13 114(2) . .
C17 C15 C13 109(2) . .
C18 C16 C20 109(2) . .
C18 C16 C14 112(2) . .
C20 C16 C14 100(2) . .
C18 C17 C15 109.3(16) . .
C16 C18 C17 111.9(17) . .
C15 C19 C20 109.0(17) . .
C19 C20 C16 108.9(16) . .
C1 C21 C22 123(3) . .
C1 C21 C23 117(3) . .
C22 C21 C23 109(2) . .
C1 C21 Cl15 105(2) . .
C22 C21 Cl15 100(3) . .
C23 C21 Cl15 97(2) . .
C6 C22 C21 121(4) 8_565 .
C6 C22 C24 113(3) 8_565 .
C21 C22 C24 114(2) . .
C27 C23 C25 109.9(14) . .
C27 C23 C21 110(2) . .
C25 C23 C21 106.8(19) . .
C26 C24 C28 111.8(15) . .
C26 C24 C22 109.9(18) . .
C28 C24 C22 101.0(19) . .
C26 C25 C23 108.4(13) . .
C24 C26 C25 112.9(13) . .
C23 C27 C28 110.3(13) . .
C27 C28 C24 107.3(13) . .
C30 C29 Cl5 109.8(14) . .
C30 C29 Cl6 108.2(16) . .
Cl5 C29 Cl6 108.2(12) . .
C29 C30 Cl8 112.7(15) . .
C29 C30 Cl7 101.2(14) . .
Cl8 C30 Cl7 118.8(13) . .
C32 C31 Cl9 114(2) . .
C32 C31 Cl10 109(2) . .
Cl9 C31 Cl10 112(2) . .
C31 C32 Cl11 99(2) . .
C31 C32 Cl12 115(3) . .
Cl11 C32 Cl12 116(2) . .

loop_
_geom_bond_atom_site_label_1
_geom_bond_atom_site_label_2
_geom_bond_distance
_geom_bond_site_symmetry_2
Sb1 Cl2 2.3595(11) .
Sb1 Cl3 2.3608(11) .
Sb1 Cl1 2.3615(7) .
Sb1 Cl1 2.3615(7) 8_565
Sb1 Cl4 2.3660(8) 8_565
Sb1 Cl4 2.3660(8) .
C1 C21 1.39(4) .
C1 C1 1.394(6) 8_565
C1 C13 1.42(2) .
C1 C5 1.45(2) .
C1 C2 1.489(4) .
C2 C4 1.510(5) .
C2 C3 1.532(5) .
C3 C3 1.520(10) 8_565
C4 C4 1.522(8) 8_565
C5 C7 1.39(3) .
C5 C6 1.51(3) .
C6 C8 1.45(3) .
C7 C9 1.505(15) .
C7 C11 1.589(19) .
C8 C12 1.51(2) .
C8 C10 1.517(18) .
C9 C10 1.515(12) .
C11 C12 1.520(13) .
C13 C14 1.40(3) .
C13 C15 1.63(3) .
C13 Cl13 1.98(2) .
C14 C6 1.50(2) 8_565
C14 C16 1.61(4) .
C14 Cl14 1.86(3) .
C15 C19 1.47(3) .
C15 C17 1.56(3) .
C16 C18 1.46(3) .
C16 C20 1.58(3) .
C17 C18 1.537(19) .
C19 C20 1.553(19) .
C21 C22 1.40(4) .
C21 C23 1.63(3) .
C21 Cl15 2.05(5) .
C22 C6 1.36(2) 8_565
C22 C24 1.62(4) .
C23 C27 1.48(2) .
C23 C25 1.53(2) .
C24 C26 1.46(3) .
C24 C28 1.58(3) .
C25 C26 1.518(17) .
C27 C28 1.566(18) .
C29 C30 1.536(9) .
C29 Cl5 1.65(2) .
C29 Cl6 1.85(2) .
C30 Cl8 1.76(2) .
C30 Cl7 1.78(2) .
C31 C32 1.540(9) .
C31 Cl9 1.63(2) .
C31 Cl10 1.83(2) .
C32 Cl11 1.77(3) .
C32 Cl12 1.77(3) .
